data_1100417
_chemical_formula_sum 'C20 H24 N2 O'
_space_group_IT_number 4
_symmetry_cell_setting monoclinic
_symmetry_space_group_name_Hall 'P 2yb'
_symmetry_space_group_name_H-M 'P 1 21 1'
_cell_angle_alpha 90
_cell_angle_beta 108.24(1)
_cell_angle_gamma 90
_cell_formula_units_Z 2
_cell_length_a 9.838(1)
_cell_length_b 8.374(1)
_cell_length_c 11.279(1)
_cod_original_sg_symbol_H-M 'P 21'
_cod_original_formula_sum 'C20 H24 N2 O1'
_cod_database_code 1100417

loop_
_symmetry_equiv_pos_site_id
_symmetry_equiv_pos_as_xyz
1 x,y,z
2 -x,1/2+y,-z

loop_
_atom_site_label
_atom_site_type_symbol
_atom_site_fract_x
_atom_site_fract_y
_atom_site_fract_z
C1 C 0.5616(3) 0.5766(3) 0.7697(2)
N1 N 0.6147(2) 0.6375(3) 0.6706(2)
O1 O 0.4848(2) 0.6727(3) 0.5712(2)
C2 C 0.3841(3) 0.5472(5) 0.5718(3)
C3 C 0.4118(3) 0.5086(4) 0.7088(2)
C4 C 0.3192(3) 0.5933(4) 0.7741(3)
N2 N 0.4190(3) 0.6555(3) 0.8897(2)
C5 C 0.5417(3) 0.7115(3) 0.8532(2)
C6 C 0.6974(4) 0.5183(4) 0.6255(3)
C7 C 0.7665(3) 0.5934(3) 0.5381(3)
C8 C 0.7294(3) 0.5528(4) 0.4150(3)
C9 C 0.7963(5) 0.6224(5) 0.3375(3)
C10 C 0.8987(4) 0.7330(6) 0.3798(4)
C11 C 0.9385(4) 0.7751(6) 0.5030(5)
C12 C 0.8724(4) 0.7064(5) 0.5814(3)
C13 C 0.3565(5) 0.7791(4) 0.9486(3)
C14 C 0.2780(3) 0.7127(4) 1.0323(3)
C15 C 0.1351(5) 0.7315(10) 1.0139(5)
C16 C 0.0746(5) 0.6702(14) 1.1061(6)
C17 C 0.1569(6) 0.5984(7) 1.2069(5)
C18 C 0.2903(5) 0.5811(5) 1.2243(4)
C19 C 0.3523(4) 0.6402(4) 1.1411(3)
C20 C 0.6709(4) 0.7459(5) 0.9625(3)
H1 H 0.6290(3) 0.4907(3) 0.8213(2)
H2 H 0.4013(3) 0.4489(5) 0.5243(3)
H3 H 0.2809(3) 0.5855(5) 0.5316(3)
H4 H 0.4108(3) 0.3961(4) 0.7213(2)
H5 H 0.2676(3) 0.6770(4) 0.7243(3)
H6 H 0.2541(3) 0.5217(4) 0.7913(3)
H7 H 0.5148(3) 0.8070(3) 0.8040(2)
H8 H 0.6305(4) 0.4279(4) 0.5802(3)
H9 H 0.7749(4) 0.4695(4) 0.7003(3)
H10 H 0.6654(3) 0.4850(4) 0.3863(3)
H11 H 0.7707(5) 0.5931(5) 0.2566(3)
H12 H 0.9473(4) 0.7860(6) 0.3196(4)
H13 H 1.0034(4) 0.8431(6) 0.5309(5)
H14 H 0.9011(4) 0.7383(5) 0.6692(3)
H15 H 0.2934(5) 0.8405(4) 0.8865(3)
H16 H 0.4293(5) 0.8461(4) 0.9952(3)
H17 H 0.0781(5) 0.7827(10) 0.9438(5)
H18 H -0.0290(5) 0.6820(14) 1.0934(6)
H19 H 0.1102(6) 0.5533(7) 1.2765(5)
H20 H 0.3558(5) 0.5181(5) 1.3069(4)
H21 H 0.4517(4) 0.6303(4) 1.1599(3)
H22 H 0.7500(4) 0.7722(5) 0.9335(3)
H23 H 0.6943(4) 0.6534(5) 1.0153(3)
H24 H 0.6512(4) 0.8342(5) 1.0089(3)

loop_
_atom_type_symbol
_atom_type_radius_bond
C 0.68
H 0.23
N 0.68
O 0.68
